data_1514349
loop_
_publ_author_name
'Yu, Guocan'
'Hua, Bin'
'Han, Chengyou'

_publ_section_title
;
 Proton Transfer in Host-Guest Complexation between a Difunctional
 Pillar[5]arene and Alkyldiamines.
;
_journal_issue 9
_journal_name_full 'Organic letters'
_journal_page_first 2486
_journal_page_last 2489
_journal_paper_doi 10.1021/ol500857w
_journal_volume 16
_journal_year 2014
_chemical_formula_moiety 'C47 H48 O14, C5 H16 N2, 2(C H4 O)'
_chemical_formula_sum 'C54 H72 N2 O16'
_chemical_formula_weight 1005.14
_chemical_name_systematic
; 
 ? 
;
_space_group_IT_number 14
_symmetry_cell_setting monoclinic
_symmetry_space_group_name_Hall '-P 2yn'
_symmetry_space_group_name_H-M 'P 1 21/n 1'
_atom_sites_solution_hydrogens geom
_atom_sites_solution_primary direct
_atom_sites_solution_secondary difmap
_audit_creation_method SHELXL-97
_cell_angle_alpha 90.00
_cell_angle_beta 108.030(8)
_cell_angle_gamma 90.00
_cell_formula_units_Z 4
_cell_length_a 20.3564(17)
_cell_length_b 12.7264(8)
_cell_length_c 20.9919(13)
_cell_measurement_reflns_used 1995
_cell_measurement_temperature 170(2)
_cell_measurement_theta_max 29.5338
_cell_measurement_theta_min 3.0538
_cell_volume 5171.2(7)
_computing_cell_refinement 'CrysAlis PRO (Agilent Technologies, 2011)'
_computing_data_collection 'CrysAlis PRO'
_computing_data_reduction 'CrysAlis PRO'
_computing_molecular_graphics 'OLEX2 (Dolomanov et al., 2009)'
_computing_publication_material OLEX2
_computing_structure_refinement 'SHELXL-97 (Sheldrick, 2008)'
_computing_structure_solution 'SHELXS-97 (Sheldrick, 2008)'
_diffrn_ambient_temperature 170(2)
_diffrn_detector_area_resol_mean 10.3592
_diffrn_measured_fraction_theta_full 0.997
_diffrn_measured_fraction_theta_max 0.997
_diffrn_measurement_device_type 'Xcalibur, Atlas, Gemini ultra'
_diffrn_measurement_method '\w scans'
_diffrn_radiation_monochromator graphite
_diffrn_radiation_source 'fine-focus sealed tube'
_diffrn_radiation_type MoK\a
_diffrn_radiation_wavelength 0.71073
_diffrn_reflns_av_R_equivalents 0.0497
_diffrn_reflns_av_sigmaI/netI 0.0746
_diffrn_reflns_limit_h_max 22
_diffrn_reflns_limit_h_min -24
_diffrn_reflns_limit_k_max 12
_diffrn_reflns_limit_k_min -15
_diffrn_reflns_limit_l_max 25
_diffrn_reflns_limit_l_min -19
_diffrn_reflns_number 20046
_diffrn_reflns_theta_full 25.35
_diffrn_reflns_theta_max 25.35
_diffrn_reflns_theta_min 3.06
_exptl_absorpt_coefficient_mu 0.095
_exptl_absorpt_correction_T_max 0.9813
_exptl_absorpt_correction_T_min 0.9676
_exptl_absorpt_correction_type multi-scan
_exptl_absorpt_process_details
;
CrysAlis PRO (Agilent Technologies, 2011) 
;
_exptl_crystal_colour colorless
_exptl_crystal_density_diffrn 1.291
_exptl_crystal_density_method 'not measured'
_exptl_crystal_description block
_exptl_crystal_F_000 2152
_exptl_crystal_size_max 0.35
_exptl_crystal_size_mid 0.23
_exptl_crystal_size_min 0.20
_refine_diff_density_max 1.569
_refine_diff_density_min -0.841
_refine_diff_density_rms 0.140
_refine_ls_extinction_method none
_refine_ls_goodness_of_fit_ref 1.288
_refine_ls_hydrogen_treatment constr
_refine_ls_matrix_type full
_refine_ls_number_parameters 667
_refine_ls_number_reflns 9454
_refine_ls_number_restraints 55
_refine_ls_restrained_S_all 1.312
_refine_ls_R_factor_all 0.2141
_refine_ls_R_factor_gt 0.1334
_refine_ls_shift/su_max 0.000
_refine_ls_shift/su_mean 0.000
_refine_ls_structure_factor_coef Fsqd
_refine_ls_weighting_details 'calc w=1/[\s^2^(Fo^2^)+(0.2000P)^2^+0.0000P] where P=(Fo^2^+2Fc^2^)/3'
_refine_ls_weighting_scheme calc
_refine_ls_wR_factor_gt 0.3574
_refine_ls_wR_factor_ref 0.4278
_reflns_number_gt 4591
_reflns_number_total 9454
_reflns_threshold_expression >2sigma(I)
_cod_data_source_file ol500857w_si_003.cif
_cod_data_source_block 121109_hcy_p5_5n
_cod_depositor_comments 'Adding full bibliography for 1514348--1514349.cif.'
_cod_original_cell_volume 5171.2(6)
_cod_original_sg_symbol_H-M 'P 21/n'
_cod_database_code 1514349

loop_
_symmetry_equiv_pos_as_xyz
'x, y, z'
'-x+1/2, y+1/2, -z+1/2'
'-x, -y, -z'
'x-1/2, -y-1/2, z-1/2'

loop_
_atom_site_label
_atom_site_type_symbol
_atom_site_fract_x
_atom_site_fract_y
_atom_site_fract_z
_atom_site_U_iso_or_equiv
_atom_site_adp_type
_atom_site_occupancy
_atom_site_symmetry_multiplicity
_atom_site_calc_flag
_atom_site_refinement_flags
_atom_site_disorder_assembly
_atom_site_disorder_group
O1 O 0.4077(2) 0.6891(4) 0.32149(18) 0.0483(12) Uani 1 1 d . . .
O2 O 0.4390(4) 0.5822(6) 0.4360(3) 0.097(2) Uani 1 1 d . . .
O3 O 0.4912(3) 0.7188(5) 0.4956(3) 0.090(2) Uani 1 1 d . . .
O4 O 0.58952(19) 0.6607(4) 0.17338(17) 0.0403(11) Uani 1 1 d . . .
O5 O 0.5304(4) 0.6169(6) 0.0391(3) 0.095(2) Uani 1 1 d . . .
O6 O 0.5045(3) 0.7846(6) 0.0167(3) 0.094(2) Uani 1 1 d . . .
O7 O 0.2752(2) 0.3379(3) 0.27421(18) 0.0378(10) Uani 1 1 d . . .
O8 O 0.3317(2) 0.5471(3) 0.06649(17) 0.0383(11) Uani 1 1 d . . .
O9 O 0.4221(2) 0.0113(3) 0.33186(18) 0.0381(10) Uani 1 1 d . . .
O10 O 0.3244(2) 0.1505(3) 0.06940(17) 0.0364(10) Uani 1 1 d . . .
O11 O 0.6651(2) 0.1429(3) 0.42562(18) 0.0399(10) Uani 1 1 d . . .
O12 O 0.5654(2) 0.0107(3) 0.16121(18) 0.0411(11) Uani 1 1 d . . .
O13 O 0.6527(2) 0.5335(3) 0.42675(17) 0.0444(12) Uani 1 1 d . . .
O14 O 0.7298(2) 0.3339(3) 0.22753(18) 0.0409(11) Uani 1 1 d . . .
O15 O 0.6266(3) 0.2647(5) 0.0471(3) 0.0868(19) Uani 1 1 d . . .
H15A H 0.5861 0.2630 0.0206 0.130 Uiso 1 1 calc R . .
O16 O 0.5839(5) 0.8590(7) 0.4722(4) 0.092(3) Uani 0.721(9) 1 d P A 1
H16 H 0.5549 0.8223 0.4833 0.138 Uiso 0.721(9) 1 calc PR A 1
N1 N 0.5035(4) 0.4186(6) 0.4014(3) 0.092(3) Uani 1 1 d . . .
H1C H 0.4657 0.4518 0.4062 0.111 Uiso 1 1 calc R . .
H1D H 0.5350 0.4673 0.3978 0.111 Uiso 1 1 calc R . .
H1E H 0.5227 0.3772 0.4377 0.111 Uiso 1 1 calc R . .
N2 N 0.5451(5) 0.4198(7) 0.0908(3) 0.097(3) Uani 1 1 d . . .
H2A H 0.5162 0.3974 0.0507 0.116 Uiso 1 1 calc R . .
H2B H 0.5831 0.3779 0.1035 0.116 Uiso 1 1 calc R . .
H2C H 0.5581 0.4873 0.0868 0.116 Uiso 1 1 calc R . .
C1 C 0.6485(3) 0.6561(4) 0.3140(2) 0.0236(12) Uani 1 1 d . . .
H1A H 0.6601 0.6897 0.3587 0.028 Uiso 1 1 calc R . .
H1B H 0.6729 0.6951 0.2872 0.028 Uiso 1 1 calc R . .
C2 C 0.5713(3) 0.6635(4) 0.2799(2) 0.0225(12) Uani 1 1 d . . .
C3 C 0.5436(3) 0.6631(4) 0.2106(2) 0.0271(12) Uani 1 1 d . . .
C4 C 0.4722(3) 0.6630(4) 0.1796(2) 0.0247(12) Uani 1 1 d . . .
H4 H 0.4544 0.6600 0.1321 0.030 Uiso 1 1 calc R . .
C5 C 0.4264(3) 0.6673(4) 0.2172(2) 0.0219(11) Uani 1 1 d . . .
C6 C 0.4548(3) 0.6758(4) 0.2865(3) 0.0277(12) Uani 1 1 d . . .
C7 C 0.5260(3) 0.6704(4) 0.3173(2) 0.0227(12) Uani 1 1 d . . .
H7 H 0.5439 0.6714 0.3648 0.027 Uiso 1 1 calc R . .
C8 C 0.4301(3) 0.7473(5) 0.3818(3) 0.0435(16) Uani 1 1 d . . .
H8A H 0.3912 0.7902 0.3863 0.052 Uiso 1 1 calc R . .
H8B H 0.4675 0.7957 0.3800 0.052 Uiso 1 1 calc R . .
C9 C 0.4561(4) 0.6765(7) 0.4425(4) 0.061(2) Uani 1 1 d . . .
C10 C 0.5765(3) 0.7420(5) 0.1234(3) 0.0438(16) Uani 1 1 d . . .
H10A H 0.6214 0.7687 0.1210 0.053 Uiso 1 1 calc R . .
H10B H 0.5527 0.8009 0.1377 0.053 Uiso 1 1 calc R . .
C11 C 0.5345(4) 0.7085(8) 0.0555(4) 0.062(2) Uani 1 1 d . . .
C12 C 0.3495(3) 0.6625(4) 0.1838(3) 0.0250(12) Uani 1 1 d . . .
H12A H 0.3380 0.6962 0.1392 0.030 Uiso 1 1 calc R . .
H12B H 0.3259 0.7022 0.2110 0.030 Uiso 1 1 calc R . .
C13 C 0.3233(2) 0.5497(4) 0.1756(2) 0.0198(11) Uani 1 1 d . . .
C14 C 0.3154(3) 0.4940(4) 0.1163(2) 0.0245(12) Uani 1 1 d . . .
C15 C 0.2927(3) 0.3907(4) 0.1107(2) 0.0281(13) Uani 1 1 d . . .
H15 H 0.2866 0.3544 0.0697 0.034 Uiso 1 1 calc R . .
C16 C 0.2786(2) 0.3388(4) 0.1628(2) 0.0225(12) Uani 1 1 d . . .
C17 C 0.2874(3) 0.3938(4) 0.2225(2) 0.0242(12) Uani 1 1 d . . .
C18 C 0.3092(3) 0.4981(4) 0.2285(2) 0.0253(12) Uani 1 1 d . . .
H18 H 0.3145 0.5346 0.2692 0.030 Uiso 1 1 calc R . .
C19 C 0.2742(4) 0.3940(5) 0.3324(3) 0.0476(18) Uani 1 1 d . . .
H19A H 0.2381 0.4480 0.3200 0.071 Uiso 1 1 calc R . .
H19B H 0.3192 0.4274 0.3528 0.071 Uiso 1 1 calc R . .
H19C H 0.2645 0.3452 0.3646 0.071 Uiso 1 1 calc R . .
C20 C 0.3228(4) 0.4938(5) 0.0047(3) 0.0478(18) Uani 1 1 d . . .
H20A H 0.3356 0.5408 -0.0266 0.072 Uiso 1 1 calc R . .
H20B H 0.2743 0.4728 -0.0145 0.072 Uiso 1 1 calc R . .
H20C H 0.3522 0.4312 0.0126 0.072 Uiso 1 1 calc R . .
C21 C 0.2556(3) 0.2244(4) 0.1567(3) 0.0298(13) Uani 1 1 d . . .
H21A H 0.2247 0.2127 0.1844 0.036 Uiso 1 1 calc R . .
H21B H 0.2290 0.2092 0.1096 0.036 Uiso 1 1 calc R . .
C22 C 0.3162(3) 0.1492(4) 0.1791(2) 0.0239(12) Uani 1 1 d . . .
C23 C 0.3498(3) 0.1126(4) 0.1340(3) 0.0287(13) Uani 1 1 d . . .
C24 C 0.4055(3) 0.0438(4) 0.1558(2) 0.0275(12) Uani 1 1 d . . .
H24 H 0.4276 0.0195 0.1249 0.033 Uiso 1 1 calc R . .
C25 C 0.4294(3) 0.0098(4) 0.2223(3) 0.0254(12) Uani 1 1 d . . .
C26 C 0.3963(3) 0.0468(4) 0.2664(2) 0.0269(12) Uani 1 1 d . . .
C27 C 0.3401(3) 0.1148(4) 0.2446(2) 0.0256(12) Uani 1 1 d . . .
H27 H 0.3176 0.1380 0.2756 0.031 Uiso 1 1 calc R . .
C28 C 0.3891(4) 0.0442(6) 0.3783(3) 0.057(2) Uani 1 1 d . . .
H28A H 0.3416 0.0176 0.3646 0.086 Uiso 1 1 calc R . .
H28B H 0.3885 0.1211 0.3798 0.086 Uiso 1 1 calc R . .
H28C H 0.4142 0.0168 0.4228 0.086 Uiso 1 1 calc R . .
C29 C 0.3617(3) 0.1222(6) 0.0241(3) 0.0471(17) Uani 1 1 d . . .
H29A H 0.3405 0.1563 -0.0193 0.071 Uiso 1 1 calc R . .
H29B H 0.3603 0.0458 0.0181 0.071 Uiso 1 1 calc R . .
H29C H 0.4099 0.1452 0.0425 0.071 Uiso 1 1 calc R . .
C30 C 0.4933(3) -0.0583(4) 0.2455(3) 0.0322(13) Uani 1 1 d . . .
H30A H 0.4967 -0.1027 0.2079 0.039 Uiso 1 1 calc R . .
H30B H 0.4898 -0.1052 0.2819 0.039 Uiso 1 1 calc R . .
C31 C 0.5579(3) 0.0093(4) 0.2707(3) 0.0272(12) Uani 1 1 d . . .
C32 C 0.5918(3) 0.0449(4) 0.2269(3) 0.0304(13) Uani 1 1 d . . .
C33 C 0.6490(3) 0.1115(4) 0.2494(3) 0.0304(13) Uani 1 1 d . . .
H33 H 0.6717 0.1353 0.2187 0.037 Uiso 1 1 calc R . .
C34 C 0.6731(3) 0.1433(4) 0.3154(3) 0.0269(12) Uani 1 1 d . . .
C35 C 0.6382(3) 0.1069(4) 0.3598(3) 0.0296(13) Uani 1 1 d . . .
C36 C 0.5827(3) 0.0415(4) 0.3372(3) 0.0293(13) Uani 1 1 d . . .
H36 H 0.5603 0.0171 0.3679 0.035 Uiso 1 1 calc R . .
C37 C 0.6259(4) 0.1176(6) 0.4693(3) 0.0501(18) Uani 1 1 d . . .
H37A H 0.5795 0.1480 0.4517 0.075 Uiso 1 1 calc R . .
H37B H 0.6489 0.1463 0.5139 0.075 Uiso 1 1 calc R . .
H37C H 0.6222 0.0411 0.4722 0.075 Uiso 1 1 calc R . .
C38 C 0.6033(4) 0.0329(6) 0.1166(3) 0.0569(19) Uani 1 1 d . . .
H38A H 0.5777 0.0071 0.0718 0.085 Uiso 1 1 calc R . .
H38B H 0.6483 -0.0021 0.1322 0.085 Uiso 1 1 calc R . .
H38C H 0.6100 0.1089 0.1149 0.085 Uiso 1 1 calc R . .
C39 C 0.7358(3) 0.2154(4) 0.3395(3) 0.0297(13) Uani 1 1 d . . .
H39A H 0.7615 0.1982 0.3866 0.036 Uiso 1 1 calc R . .
H39B H 0.7669 0.2026 0.3122 0.036 Uiso 1 1 calc R . .
C40 C 0.7156(2) 0.3311(4) 0.3347(2) 0.0248(12) Uani 1 1 d . . .
C41 C 0.7137(3) 0.3877(4) 0.2774(2) 0.0238(12) Uani 1 1 d . . .
C42 C 0.6932(3) 0.4934(4) 0.2721(2) 0.0245(12) Uani 1 1 d . . .
H42 H 0.6927 0.5319 0.2332 0.029 Uiso 1 1 calc R . .
C43 C 0.6736(2) 0.5432(4) 0.3222(2) 0.0217(12) Uani 1 1 d . . .
C44 C 0.6760(3) 0.4849(4) 0.3797(2) 0.0255(12) Uani 1 1 d . . .
C45 C 0.6975(3) 0.3808(4) 0.3856(2) 0.0265(12) Uani 1 1 d . . .
H45 H 0.6999 0.3430 0.4253 0.032 Uiso 1 1 calc R . .
C46 C 0.6765(4) 0.5004(6) 0.4935(3) 0.057(2) Uani 1 1 d . . .
H46A H 0.6558 0.4323 0.4978 0.085 Uiso 1 1 calc R . .
H46B H 0.6635 0.5523 0.5219 0.085 Uiso 1 1 calc R . .
H46C H 0.7269 0.4935 0.5074 0.085 Uiso 1 1 calc R . .
C47 C 0.7420(4) 0.3925(5) 0.1748(3) 0.0400(15) Uani 1 1 d . . .
H47A H 0.7518 0.3442 0.1425 0.060 Uiso 1 1 calc R . .
H47B H 0.7816 0.4392 0.1931 0.060 Uiso 1 1 calc R . .
H47C H 0.7010 0.4344 0.1523 0.060 Uiso 1 1 calc R . .
C48 C 0.4825(6) 0.3525(13) 0.3397(4) 0.156(4) Uani 1 1 d DU . .
H48A H 0.4952 0.2792 0.3543 0.187 Uiso 1 1 calc R . .
H48B H 0.4315 0.3548 0.3225 0.187 Uiso 1 1 calc R . .
C49 C 0.5074(8) 0.3714(13) 0.2819(5) 0.178(4) Uani 1 1 d DU . .
H49A H 0.4971 0.4452 0.2673 0.213 Uiso 1 1 calc R . .
H49B H 0.5583 0.3631 0.2968 0.213 Uiso 1 1 calc R . .
C50 C 0.4781(7) 0.3028(12) 0.2241(5) 0.155(4) Uani 1 1 d DU . .
H50A H 0.4278 0.3164 0.2069 0.185 Uiso 1 1 calc R . .
H50B H 0.4842 0.2291 0.2400 0.185 Uiso 1 1 calc R . .
C51 C 0.5074(8) 0.3125(13) 0.1657(6) 0.192(5) Uani 1 1 d DU . .
H51A H 0.5544 0.2818 0.1804 0.230 Uiso 1 1 calc R . .
H51B H 0.4789 0.2675 0.1290 0.230 Uiso 1 1 calc R . .
C52 C 0.5124(9) 0.4154(13) 0.1369(7) 0.187(4) Uani 1 1 d DU . .
H52A H 0.4650 0.4427 0.1166 0.224 Uiso 1 1 calc R . .
H52B H 0.5363 0.4634 0.1739 0.224 Uiso 1 1 calc R . .
C53 C 0.6718(5) 0.2102(8) 0.0181(5) 0.093(3) Uani 1 1 d . . .
H53A H 0.6444 0.1742 -0.0228 0.140 Uiso 1 1 calc R . .
H53B H 0.6988 0.1584 0.0501 0.140 Uiso 1 1 calc R . .
H53C H 0.7030 0.2605 0.0071 0.140 Uiso 1 1 calc R . .
O16A O 0.6212(13) 0.7405(19) 0.5364(11) 0.092(3) Uani 0.279(9) 1 d P A 2
H16A H 0.5783 0.7500 0.5226 0.138 Uiso 0.279(9) 1 calc PR A 2
C54 C 0.6548(7) 0.8055(10) 0.4961(7) 0.129(5) Uani 1 1 d . . .
H54A H 0.6689 0.7852 0.4572 0.193 Uiso 0.721(9) 1 calc PR A 1
H54B H 0.6520 0.7427 0.5222 0.193 Uiso 0.721(9) 1 calc PR A 1
H54C H 0.6888 0.8543 0.5241 0.193 Uiso 0.721(9) 1 calc PR A 1
H54D H 0.6315 0.7935 0.4483 0.193 Uiso 0.279(9) 1 calc PR A 2
H54E H 0.7036 0.7857 0.5070 0.193 Uiso 0.279(9) 1 calc PR A 2
H54F H 0.6513 0.8800 0.5064 0.193 Uiso 0.279(9) 1 calc PR A 2

loop_
_atom_site_aniso_label
_atom_site_aniso_U_11
_atom_site_aniso_U_22
_atom_site_aniso_U_33
_atom_site_aniso_U_23
_atom_site_aniso_U_13
_atom_site_aniso_U_12
O1 0.032(2) 0.083(3) 0.038(2) -0.020(2) 0.0226(19) -0.014(2)
O2 0.115(6) 0.083(5) 0.102(5) 0.027(4) 0.047(4) -0.010(4)
O3 0.095(5) 0.119(5) 0.058(3) 0.006(3) 0.026(3) 0.004(4)
O4 0.026(2) 0.070(3) 0.031(2) 0.007(2) 0.0196(17) 0.013(2)
O5 0.136(6) 0.083(5) 0.068(4) -0.033(3) 0.035(4) 0.000(4)
O6 0.072(4) 0.126(6) 0.076(4) 0.045(4) 0.008(3) -0.016(4)
O7 0.062(3) 0.028(2) 0.033(2) -0.0002(17) 0.030(2) -0.0012(19)
O8 0.063(3) 0.030(2) 0.0279(19) 0.0001(17) 0.0233(19) -0.010(2)
O9 0.044(2) 0.044(2) 0.033(2) 0.0107(18) 0.0215(18) 0.007(2)
O10 0.035(2) 0.050(3) 0.0262(19) -0.0009(18) 0.0119(17) -0.0003(19)
O11 0.043(2) 0.050(3) 0.030(2) 0.0025(19) 0.0170(19) -0.003(2)
O12 0.048(3) 0.047(3) 0.033(2) -0.0104(19) 0.0189(19) -0.003(2)
O13 0.068(3) 0.046(3) 0.0230(19) 0.0018(18) 0.0192(19) 0.024(2)
O14 0.072(3) 0.025(2) 0.040(2) -0.0022(17) 0.040(2) 0.001(2)
O15 0.073(4) 0.071(4) 0.104(4) -0.005(3) 0.011(3) 0.004(3)
O16 0.097(7) 0.086(6) 0.087(5) -0.003(4) 0.022(5) -0.036(5)
N1 0.100(6) 0.104(6) 0.069(4) -0.008(4) 0.020(4) -0.002(5)
N2 0.127(7) 0.111(7) 0.052(4) -0.002(4) 0.029(4) 0.007(5)
C1 0.023(3) 0.018(3) 0.031(3) -0.001(2) 0.010(2) -0.004(2)
C2 0.027(3) 0.016(3) 0.029(3) 0.003(2) 0.014(2) -0.001(2)
C3 0.027(3) 0.034(3) 0.025(3) -0.001(2) 0.013(2) 0.000(2)
C4 0.026(3) 0.025(3) 0.026(3) -0.002(2) 0.012(2) 0.002(2)
C5 0.026(3) 0.015(3) 0.028(3) -0.002(2) 0.013(2) -0.001(2)
C6 0.032(3) 0.027(3) 0.030(3) 0.000(2) 0.019(2) -0.003(2)
C7 0.025(3) 0.022(3) 0.022(2) 0.000(2) 0.010(2) -0.005(2)
C8 0.044(4) 0.058(4) 0.037(3) -0.006(3) 0.025(3) 0.002(3)
C9 0.062(5) 0.080(6) 0.048(4) -0.006(4) 0.028(4) 0.004(5)
C10 0.037(3) 0.064(4) 0.041(3) 0.013(3) 0.027(3) 0.006(3)
C11 0.060(5) 0.083(6) 0.049(4) 0.012(5) 0.027(4) -0.002(5)
C12 0.024(3) 0.018(3) 0.036(3) -0.003(2) 0.014(2) -0.001(2)
C13 0.013(2) 0.018(3) 0.028(3) -0.002(2) 0.006(2) 0.002(2)
C14 0.022(3) 0.026(3) 0.027(3) 0.004(2) 0.010(2) -0.004(2)
C15 0.030(3) 0.032(3) 0.023(3) -0.008(2) 0.008(2) -0.002(2)
C16 0.015(2) 0.024(3) 0.029(3) 0.002(2) 0.007(2) -0.001(2)
C17 0.025(3) 0.023(3) 0.030(3) 0.006(2) 0.016(2) 0.002(2)
C18 0.025(3) 0.029(3) 0.023(3) 0.000(2) 0.008(2) 0.005(2)
C19 0.089(5) 0.033(3) 0.033(3) 0.001(3) 0.036(3) 0.003(3)
C20 0.073(5) 0.048(4) 0.029(3) 0.003(3) 0.026(3) -0.017(4)
C21 0.026(3) 0.028(3) 0.037(3) -0.006(2) 0.013(2) -0.007(2)
C22 0.022(3) 0.020(3) 0.031(3) -0.005(2) 0.011(2) -0.009(2)
C23 0.031(3) 0.028(3) 0.030(3) -0.009(2) 0.014(2) -0.014(3)
C24 0.035(3) 0.022(3) 0.032(3) -0.009(2) 0.019(2) -0.007(2)
C25 0.030(3) 0.016(3) 0.036(3) -0.001(2) 0.018(2) -0.006(2)
C26 0.036(3) 0.022(3) 0.028(3) 0.005(2) 0.019(2) 0.002(2)
C27 0.032(3) 0.020(3) 0.035(3) -0.006(2) 0.025(2) -0.008(2)
C28 0.070(5) 0.075(5) 0.039(3) 0.007(3) 0.035(3) 0.010(4)
C29 0.045(4) 0.075(5) 0.027(3) 0.005(3) 0.019(3) 0.002(3)
C30 0.037(3) 0.019(3) 0.045(3) 0.003(2) 0.021(3) 0.000(3)
C31 0.036(3) 0.013(3) 0.039(3) 0.002(2) 0.020(3) 0.007(2)
C32 0.040(3) 0.022(3) 0.036(3) 0.006(2) 0.022(3) 0.006(3)
C33 0.036(3) 0.023(3) 0.039(3) 0.007(2) 0.020(3) 0.007(3)
C34 0.029(3) 0.017(3) 0.037(3) 0.008(2) 0.014(2) 0.008(2)
C35 0.036(3) 0.024(3) 0.032(3) 0.006(2) 0.017(3) 0.010(3)
C36 0.033(3) 0.026(3) 0.034(3) 0.008(2) 0.019(2) 0.004(3)
C37 0.052(4) 0.068(5) 0.035(3) -0.008(3) 0.021(3) -0.010(4)
C38 0.074(5) 0.066(5) 0.043(4) -0.004(3) 0.036(4) -0.003(4)
C39 0.021(3) 0.029(3) 0.042(3) 0.004(2) 0.014(2) 0.005(2)
C40 0.013(2) 0.027(3) 0.034(3) -0.001(2) 0.007(2) -0.002(2)
C41 0.023(3) 0.023(3) 0.029(3) -0.005(2) 0.014(2) -0.006(2)
C42 0.025(3) 0.027(3) 0.025(3) 0.001(2) 0.012(2) -0.005(2)
C43 0.019(2) 0.019(3) 0.026(3) -0.006(2) 0.005(2) -0.001(2)
C44 0.023(3) 0.034(3) 0.020(2) 0.001(2) 0.006(2) 0.004(2)
C45 0.027(3) 0.029(3) 0.024(3) 0.005(2) 0.008(2) 0.009(2)
C46 0.072(5) 0.074(5) 0.030(3) 0.003(3) 0.024(3) 0.029(4)
C47 0.060(4) 0.037(4) 0.034(3) 0.003(3) 0.031(3) 0.006(3)
C48 0.115(7) 0.293(11) 0.057(5) -0.003(6) 0.022(5) -0.103(7)
C49 0.143(7) 0.288(11) 0.112(6) -0.044(6) 0.053(5) -0.081(7)
C50 0.130(7) 0.270(10) 0.083(5) -0.049(6) 0.062(5) -0.082(7)
C51 0.162(8) 0.286(11) 0.140(7) -0.031(7) 0.065(6) -0.076(8)
C52 0.169(8) 0.294(11) 0.119(6) -0.038(7) 0.076(6) -0.063(8)
C53 0.100(8) 0.069(6) 0.126(8) 0.009(6) 0.058(6) 0.005(6)
O16A 0.097(7) 0.086(6) 0.087(5) -0.003(4) 0.022(5) -0.036(5)
C54 0.117(10) 0.123(10) 0.165(11) -0.069(9) 0.071(9) -0.007(8)

loop_
_atom_type_symbol
_atom_type_description
_atom_type_scat_dispersion_real
_atom_type_scat_dispersion_imag
_atom_type_scat_source
C C 0.0033 0.0016 'International Tables Vol C Tables 4.2.6.8 and 6.1.1.4'
H H 0.0000 0.0000 'International Tables Vol C Tables 4.2.6.8 and 6.1.1.4'
N N 0.0061 0.0033 'International Tables Vol C Tables 4.2.6.8 and 6.1.1.4'
O O 0.0106 0.0060 'International Tables Vol C Tables 4.2.6.8 and 6.1.1.4'

loop_
_geom_angle_atom_site_label_1
_geom_angle_atom_site_label_2
_geom_angle_atom_site_label_3
_geom_angle
C6 O1 C8 117.1(4)
C3 O4 C10 113.0(4)
C17 O7 C19 118.1(4)
C14 O8 C20 117.9(4)
C26 O9 C28 118.2(5)
C23 O10 C29 116.7(4)
C35 O11 C37 115.8(4)
C32 O12 C38 118.2(5)
C44 O13 C46 119.8(4)
C41 O14 C47 118.3(4)
C53 O15 H15A 109.5
C54 O16 H16 109.5
C48 N1 H1C 109.5
C48 N1 H1D 109.5
H1C N1 H1D 109.5
C48 N1 H1E 109.5
H1C N1 H1E 109.5
H1D N1 H1E 109.5
C52 N2 H2A 109.5
C52 N2 H2B 109.5
H2A N2 H2B 109.5
C52 N2 H2C 109.5
H2A N2 H2C 109.5
H2B N2 H2C 109.5
C2 C1 C43 112.0(4)
C2 C1 H1A 109.2
C43 C1 H1A 109.2
C2 C1 H1B 109.2
C43 C1 H1B 109.2
H1A C1 H1B 107.9
C7 C2 C3 118.0(5)
C7 C2 C1 120.7(4)
C3 C2 C1 121.3(5)
C2 C3 O4 117.6(5)
C2 C3 C4 120.9(5)
O4 C3 C4 121.4(4)
C5 C4 C3 121.2(5)
C5 C4 H4 119.4
C3 C4 H4 119.4
C6 C5 C4 117.3(5)
C6 C5 C12 121.7(5)
C4 C5 C12 121.0(4)
O1 C6 C5 115.5(5)
O1 C6 C7 123.3(5)
C5 C6 C7 121.1(5)
C2 C7 C6 121.2(5)
C2 C7 H7 119.4
C6 C7 H7 119.4
O1 C8 C9 111.9(6)
O1 C8 H8A 109.2
C9 C8 H8A 109.2
O1 C8 H8B 109.2
C9 C8 H8B 109.2
H8A C8 H8B 107.9
O2 C9 O3 125.3(8)
O2 C9 C8 117.9(7)
O3 C9 C8 116.8(8)
O4 C10 C11 114.6(6)
O4 C10 H10A 108.6
C11 C10 H10A 108.6
O4 C10 H10B 108.6
C11 C10 H10B 108.6
H10A C10 H10B 107.6
O5 C11 O6 124.4(8)
O5 C11 C10 121.3(7)
O6 C11 C10 114.3(8)
C5 C12 C13 111.7(4)
C5 C12 H12A 109.3
C13 C12 H12A 109.3
C5 C12 H12B 109.3
C13 C12 H12B 109.3
H12A C12 H12B 107.9
C18 C13 C14 118.4(4)
C18 C13 C12 120.4(4)
C14 C13 C12 121.2(4)
O8 C14 C15 123.8(5)
O8 C14 C13 116.3(4)
C15 C14 C13 120.0(5)
C16 C15 C14 122.1(5)
C16 C15 H15 119.0
C14 C15 H15 119.0
C15 C16 C17 118.0(5)
C15 C16 C21 121.7(5)
C17 C16 C21 120.3(5)
O7 C17 C18 123.2(4)
O7 C17 C16 116.2(4)
C18 C17 C16 120.5(5)
C17 C18 C13 121.0(5)
C17 C18 H18 119.5
C13 C18 H18 119.5
O7 C19 H19A 109.5
O7 C19 H19B 109.5
H19A C19 H19B 109.5
O7 C19 H19C 109.5
H19A C19 H19C 109.5
H19B C19 H19C 109.5
O8 C20 H20A 109.5
O8 C20 H20B 109.5
H20A C20 H20B 109.5
O8 C20 H20C 109.5
H20A C20 H20C 109.5
H20B C20 H20C 109.5
C22 C21 C16 112.2(4)
C22 C21 H21A 109.2
C16 C21 H21A 109.2
C22 C21 H21B 109.2
C16 C21 H21B 109.2
H21A C21 H21B 107.9
C27 C22 C23 118.1(5)
C27 C22 C21 120.6(5)
C23 C22 C21 121.3(5)
O10 C23 C24 124.2(5)
O10 C23 C22 115.7(5)
C24 C23 C22 120.1(5)
C23 C24 C25 121.4(5)
C23 C24 H24 119.3
C25 C24 H24 119.3
C26 C25 C24 118.1(5)
C26 C25 C30 121.8(5)
C24 C25 C30 120.0(5)
O9 C26 C25 115.9(5)
O9 C26 C27 123.3(5)
C25 C26 C27 120.7(5)
C22 C27 C26 121.6(5)
C22 C27 H27 119.2
C26 C27 H27 119.2
O9 C28 H28A 109.5
O9 C28 H28B 109.5
H28A C28 H28B 109.5
O9 C28 H28C 109.5
H28A C28 H28C 109.5
H28B C28 H28C 109.5
O10 C29 H29A 109.5
O10 C29 H29B 109.5
H29A C29 H29B 109.5
O10 C29 H29C 109.5
H29A C29 H29C 109.5
H29B C29 H29C 109.5
C25 C30 C31 110.6(4)
C25 C30 H30A 109.5
C31 C30 H30A 109.5
C25 C30 H30B 109.5
C31 C30 H30B 109.5
H30A C30 H30B 108.1
C32 C31 C36 117.9(5)
C32 C31 C30 120.6(5)
C36 C31 C30 121.4(5)
O12 C32 C31 115.9(5)
O12 C32 C33 123.6(5)
C31 C32 C33 120.5(5)
C34 C33 C32 121.1(5)
C34 C33 H33 119.5
C32 C33 H33 119.5
C33 C34 C35 118.2(5)
C33 C34 C39 120.6(5)
C35 C34 C39 121.2(5)
C36 C35 O11 125.0(5)
C36 C35 C34 120.0(5)
O11 C35 C34 115.0(5)
C35 C36 C31 122.3(5)
C35 C36 H36 118.9
C31 C36 H36 118.9
O11 C37 H37A 109.5
O11 C37 H37B 109.5
H37A C37 H37B 109.5
O11 C37 H37C 109.5
H37A C37 H37C 109.5
H37B C37 H37C 109.5
O12 C38 H38A 109.5
O12 C38 H38B 109.5
H38A C38 H38B 109.5
O12 C38 H38C 109.5
H38A C38 H38C 109.5
H38B C38 H38C 109.5
C40 C39 C34 112.2(4)
C40 C39 H39A 109.2
C34 C39 H39A 109.2
C40 C39 H39B 109.2
C34 C39 H39B 109.2
H39A C39 H39B 107.9
C45 C40 C41 119.2(5)
C45 C40 C39 121.4(5)
C41 C40 C39 119.5(5)
O14 C41 C40 116.8(4)
O14 C41 C42 123.5(4)
C40 C41 C42 119.6(5)
C43 C42 C41 121.7(5)
C43 C42 H42 119.2
C41 C42 H42 119.2
C42 C43 C44 117.9(5)
C42 C43 C1 120.8(4)
C44 C43 C1 121.3(4)
O13 C44 C45 122.4(5)
O13 C44 C43 117.0(5)
C45 C44 C43 120.5(5)
C40 C45 C44 121.1(5)
C40 C45 H45 119.4
C44 C45 H45 119.4
O13 C46 H46A 109.5
O13 C46 H46B 109.5
H46A C46 H46B 109.5
O13 C46 H46C 109.5
H46A C46 H46C 109.5
H46B C46 H46C 109.5
O14 C47 H47A 109.5
O14 C47 H47B 109.5
H47A C47 H47B 109.5
O14 C47 H47C 109.5
H47A C47 H47C 109.5
H47B C47 H47C 109.5
C49 C48 N1 122.9(9)
C49 C48 H48A 106.6
N1 C48 H48A 106.6
C49 C48 H48B 106.6
N1 C48 H48B 106.6
H48A C48 H48B 106.6
C50 C49 C48 115.4(9)
C50 C49 H49A 108.4
C48 C49 H49A 108.4
C50 C49 H49B 108.4
C48 C49 H49B 108.4
H49A C49 H49B 107.5
C49 C50 C51 117.3(9)
C49 C50 H50A 108.0
C51 C50 H50A 108.0
C49 C50 H50B 108.0
C51 C50 H50B 108.0
H50A C50 H50B 107.2
C52 C51 C50 120.0(12)
C52 C51 H51A 107.3
C50 C51 H51A 107.3
C52 C51 H51B 107.3
C50 C51 H51B 107.3
H51A C51 H51B 106.9
N2 C52 C51 117.0(13)
N2 C52 H52A 108.1
C51 C52 H52A 108.1
N2 C52 H52B 108.1
C51 C52 H52B 108.1
H52A C52 H52B 107.3
O15 C53 H53A 109.5
O15 C53 H53B 109.5
H53A C53 H53B 109.5
O15 C53 H53C 109.5
H53A C53 H53C 109.5
H53B C53 H53C 109.5
C54 O16A H16A 109.5
O16A C54 O16 83.2(12)
O16A C54 H54A 129.1
O16 C54 H54A 109.5
O16A C54 H54B 27.7
O16 C54 H54B 109.5
H54A C54 H54B 109.5
O16A C54 H54C 111.9
O16 C54 H54C 109.5
H54A C54 H54C 109.5
H54B C54 H54C 109.5
O16A C54 H54D 109.5
O16 C54 H54D 68.1
H54A C54 H54D 43.9
H54B C54 H54D 110.6
H54C C54 H54D 137.9
O16A C54 H54E 109.5
O16 C54 H54E 166.8
H54A C54 H54E 65.8
H54B C54 H54E 83.7
H54C C54 H54E 63.0
H54D C54 H54E 109.5
O16A C54 H54F 109.5
O16 C54 H54F 61.2
H54A C54 H54F 120.0
H54B C54 H54F 130.1
H54C C54 H54F 48.6
H54D C54 H54F 109.5
H54E C54 H54F 109.5

loop_
_geom_bond_atom_site_label_1
_geom_bond_atom_site_label_2
_geom_bond_distance
O1 C6 1.387(6)
O1 C8 1.416(7)
O2 C9 1.246(10)
O3 C9 1.245(9)
O4 C3 1.391(6)
O4 C10 1.439(7)
O5 C11 1.211(10)
O6 C11 1.292(10)
O7 C17 1.383(6)
O7 C19 1.421(6)
O8 C14 1.369(6)
O8 C20 1.425(7)
O9 C26 1.386(6)
O9 C28 1.409(7)
O10 C23 1.381(6)
O10 C29 1.435(7)
O11 C35 1.396(6)
O11 C37 1.426(7)
O12 C32 1.385(6)
O12 C38 1.413(8)
O13 C44 1.369(6)
O13 C46 1.397(6)
O14 C41 1.374(6)
O14 C47 1.419(6)
O15 C53 1.429(11)
O15 H15A 0.8400
O16 C54 1.533(14)
O16 H16 0.8400
N1 C48 1.492(12)
N1 H1C 0.9100
N1 H1D 0.9100
N1 H1E 0.9100
N2 C52 1.333(14)
N2 H2A 0.9100
N2 H2B 0.9100
N2 H2C 0.9100
C1 C2 1.516(7)
C1 C43 1.517(7)
C1 H1A 0.9900
C1 H1B 0.9900
C2 C7 1.385(7)
C2 C3 1.388(7)
C3 C4 1.398(7)
C4 C5 1.396(7)
C4 H4 0.9500
C5 C6 1.392(7)
C5 C12 1.505(7)
C6 C7 1.395(7)
C7 H7 0.9500
C8 C9 1.515(10)
C8 H8A 0.9900
C8 H8B 0.9900
C10 C11 1.479(10)
C10 H10A 0.9900
C10 H10B 0.9900
C12 C13 1.523(7)
C12 H12A 0.9900
C12 H12B 0.9900
C13 C18 1.394(7)
C13 C14 1.398(7)
C14 C15 1.387(7)
C15 C16 1.382(7)
C15 H15 0.9500
C16 C17 1.397(7)
C16 C21 1.523(7)
C17 C18 1.393(7)
C18 H18 0.9500
C19 H19A 0.9800
C19 H19B 0.9800
C19 H19C 0.9800
C20 H20A 0.9800
C20 H20B 0.9800
C20 H20C 0.9800
C21 C22 1.516(7)
C21 H21A 0.9900
C21 H21B 0.9900
C22 C27 1.381(7)
C22 C23 1.406(7)
C23 C24 1.394(8)
C24 C25 1.396(7)
C24 H24 0.9500
C25 C26 1.387(7)
C25 C30 1.512(7)
C26 C27 1.395(8)
C27 H27 0.9500
C28 H28A 0.9800
C28 H28B 0.9800
C28 H28C 0.9800
C29 H29A 0.9800
C29 H29B 0.9800
C29 H29C 0.9800
C30 C31 1.522(8)
C30 H30A 0.9900
C30 H30B 0.9900
C31 C32 1.387(7)
C31 C36 1.392(7)
C32 C33 1.399(8)
C33 C34 1.380(7)
C33 H33 0.9500
C34 C35 1.413(8)
C34 C39 1.526(7)
C35 C36 1.364(8)
C36 H36 0.9500
C37 H37A 0.9800
C37 H37B 0.9800
C37 H37C 0.9800
C38 H38A 0.9800
C38 H38B 0.9800
C38 H38C 0.9800
C39 C40 1.524(7)
C39 H39A 0.9900
C39 H39B 0.9900
C40 C45 1.386(7)
C40 C41 1.392(7)
C41 C42 1.402(7)
C42 C43 1.389(7)
C42 H42 0.9500
C43 C44 1.404(7)
C44 C45 1.389(7)
C45 H45 0.9500
C46 H46A 0.9800
C46 H46B 0.9800
C46 H46C 0.9800
C47 H47A 0.9800
C47 H47B 0.9800
C47 H47C 0.9800
C48 C49 1.471(9)
C48 H48A 0.9900
C48 H48B 0.9900
C49 C50 1.464(9)
C49 H49A 0.9900
C49 H49B 0.9900
C50 C51 1.526(9)
C50 H50A 0.9900
C50 H50B 0.9900
C51 C52 1.458(10)
C51 H51A 0.9900
C51 H51B 0.9900
C52 H52A 0.9900
C52 H52B 0.9900
C53 H53A 0.9800
C53 H53B 0.9800
C53 H53C 0.9800
O16A C54 1.49(2)
O16A H16A 0.8400
C54 H54A 0.9800
C54 H54B 0.9800
C54 H54C 0.9800
C54 H54D 0.9800
C54 H54E 0.9800
C54 H54F 0.9800
